data_1535003
loop_
_publ_author_name
'Hamilton, E.J.M.'
'Liu, J.'
'Meyers, E.A.'

_publ_section_title
;
 The reactions of arachno-[B9 H14]- and nido-[B9 H12]- with acids:
 preparation and structures of chlorononaborates
;
_journal_name_full Polyhedron
_journal_page_first 1901
_journal_page_last 1908
_journal_volume 25
_journal_year 2006
_chemical_formula_sum 'C4 H23.27 B9 Cl2.73 N'
_chemical_name_systematic '(N (C H3)4) B9 Cl2.73 H11.27'
_space_group_IT_number 2
_symmetry_space_group_name_Hall '-P 1'
_symmetry_space_group_name_H-M 'P -1'
_cell_angle_alpha 89.37
_cell_angle_beta 86.72
_cell_angle_gamma 81.89
_cell_formula_units_Z 2
_cell_length_a 7.642
_cell_length_b 9.66
_cell_length_c 10.771
_cell_volume 785.889
_citation_journal_id_ASTM PLYHDE
_cod_data_source_file Hamilton_PLYHDE_2006_917.cif
_cod_data_source_block C4H23.27B9Cl2.73N1
_cod_original_cell_volume 785.8887
_cod_original_formula_sum 'C4 H23.27 B9 Cl2.73 N1'
_cod_database_code 1535003

loop_
_symmetry_equiv_pos_as_xyz
x,y,z
-x,-y,-z

loop_
_atom_site_label
_atom_site_type_symbol
_atom_site_fract_x
_atom_site_fract_y
_atom_site_fract_z
_atom_site_occupancy
_atom_site_U_iso_or_equiv
C2 C 0.1842 0.3249 0.6766 1 0.0
H14 H -0.0501 0.1175 0.8298 1 0.0
H7 H 0.744 0.389 0.116 1 0.0
H13 H 0.0847 0.0825 0.7155 1 0.0
C1 C 0.0548 0.1419 0.7867 1 0.0
B2 B 0.4351 0.3339 0.1622 1 0.0
H23 H -0.0962 0.2498 0.59 1 0.0
H2 H 0.367 0.415 0.11 1 0.0
H18 H -0.0382 0.4798 0.8244 1 0.0
H12 H 0.1507 0.1299 0.8413 1 0.0
N1 N 0.0224 0.28895 0.7457 1 0.0
C4 C -0.1255 0.309 0.6613 1 0.0
H4 H 0.843 0.31 0.364 1 0.0
H19 H 0.0804 0.3737 0.9063 1 0.0
H20 H -0.1217 0.3633 0.8999 1 0.0
Cl1 Cl 0.52381 0.21238 -0.08897 0.951 0.0
H9 H 0.408 0.073 0.19 1 0.0
B9 B 0.5224 0.2509 0.408 1 0.0
B1 B 0.5246 0.39 0.3008 1 0.0
H3 H 0.223 0.336 0.352 1 0.0
B5 B 0.6613 0.3286 0.1694 1 0.0
H15 H 0.1638 0.4205 0.6495 1 0.0
H22 H -0.2308 0.2853 0.7043 1 0.0
B4 B 0.7198 0.2863 0.3255 1 0.0
Cl2 Cl 0.13155 0.17054 0.11655 0.805 0.0
H17 H 0.2815 0.3124 0.7301 1 0.0
H1 H 0.494 0.497 0.328 1 0.0
H21 H -0.1453 0.4049 0.6349 1 0.0
B3 B 0.3467 0.2859 0.3118 1 0.0
Cl3 Cl 0.20074 0.04418 0.42779 0.971 0.0
B6 B 0.5473 0.1911 0.079 1 0.0
H11 H 0.509 0.259 0.506 1 0.0
H6 H 0.676 0.188 0.37 1 0.0
C3 C -0.0178 0.3849 0.8536 1 0.0
H16 H 0.2117 0.2649 0.6056 1 0.0
B7 B 0.3408 0.1799 0.1807 1 0.0
H8 H 0.646 0.105 0.096 1 0.0
H10 H 0.498 0.029 0.339 1 0.0
H5 H 0.756 0.235 0.227 1 0.0
B8 B 0.3877 0.1049 0.3386 1 0.0
